data_2230004
loop_
_publ_author_name
'Saeed, Sohail'
'Rashid, Naghmana'
'Sher, Muhammad'
'Ng, Seik Weng'
'Tiekink, Edward R. T.'

_publ_section_title
;
 3-Cyclohexyl-1-(3,5-dinitrobenzoyl)thiourea
;
_journal_coeditor_code HB5839
_journal_issue 5
_journal_name_full 'Acta Crystallographica Section E'
_journal_page_first o1148
_journal_paper_doi 10.1107/S1600536811013377
_journal_volume 67
_journal_year 2011
_chemical_formula_iupac 'C14 H16 N4 O5 S'
_chemical_formula_moiety 'C14 H16 N4 O5 S'
_chemical_formula_sum 'C14 H16 N4 O5 S'
_chemical_formula_weight 352.37
_chemical_name_systematic
;
3-Cyclohexyl-1-(3,5-dinitrobenzoyl)thiourea
;
_space_group_IT_number 14
_symmetry_cell_setting monoclinic
_symmetry_space_group_name_Hall '-P 2ybc'
_symmetry_space_group_name_H-M 'P 1 21/c 1'
_atom_sites_solution_hydrogens geom
_atom_sites_solution_primary direct
_atom_sites_solution_secondary difmap
_audit_creation_method SHELXL-97
_cell_angle_alpha 90.00
_cell_angle_beta 90.385(5)
_cell_angle_gamma 90.00
_cell_formula_units_Z 4
_cell_length_a 12.3404(7)
_cell_length_b 9.0506(5)
_cell_length_c 14.6534(6)
_cell_measurement_reflns_used 2522
_cell_measurement_temperature 295(2)
_cell_measurement_theta_max 29.1575
_cell_measurement_theta_min 2.6398
_cell_volume 1636.57(15)
_computing_cell_refinement 'CrysAlis PRO (Agilent, 2010)'
_computing_data_collection 'CrysAlis PRO (Agilent, 2010)'
_computing_data_reduction 'CrysAlis PRO (Agilent, 2010)'
_computing_molecular_graphics
;
ORTEP-3 (Farrugia, 1997) and DIAMOND (Brandenburg, 2006)
;
_computing_publication_material 'publCIF (Westrip, 2010)'
_computing_structure_refinement 'SHELXL97 (Sheldrick, 2008)'
_computing_structure_solution 'SHELXS97 (Sheldrick, 2008)'
_diffrn_ambient_temperature 295(2)
_diffrn_detector_area_resol_mean 10.4041
_diffrn_measured_fraction_theta_full 0.972
_diffrn_measured_fraction_theta_max 0.972
_diffrn_measurement_device_type 'Agilent Technologies SuperNova Dual diffractometer with an Atlas detector'
_diffrn_measurement_method \w
_diffrn_radiation_monochromator Mirror
_diffrn_radiation_source 'SuperNova (Mo) X-ray Source'
_diffrn_radiation_type MoK\a
_diffrn_radiation_wavelength 0.71073
_diffrn_reflns_av_R_equivalents 0.0235
_diffrn_reflns_av_sigmaI/netI 0.0390
_diffrn_reflns_limit_h_max 16
_diffrn_reflns_limit_h_min -11
_diffrn_reflns_limit_k_max 9
_diffrn_reflns_limit_k_min -11
_diffrn_reflns_limit_l_max 18
_diffrn_reflns_limit_l_min -19
_diffrn_reflns_number 7954
_diffrn_reflns_theta_full 27.49
_diffrn_reflns_theta_max 27.49
_diffrn_reflns_theta_min 2.65
_diffrn_standards_decay_% 0
_diffrn_standards_interval_count 0
_diffrn_standards_interval_time 0
_diffrn_standards_number 0
_exptl_absorpt_coefficient_mu 0.231
_exptl_absorpt_correction_T_max 0.9773
_exptl_absorpt_correction_T_min 0.9553
_exptl_absorpt_correction_type multi-scan
_exptl_absorpt_process_details '(CrysAlis PRO; Agilent, 2010)'
_exptl_crystal_colour Colorless
_exptl_crystal_density_diffrn 1.430
_exptl_crystal_density_method 'not measured'
_exptl_crystal_description Prism
_exptl_crystal_F_000 736
_exptl_crystal_size_max 0.20
_exptl_crystal_size_mid 0.15
_exptl_crystal_size_min 0.10
_refine_diff_density_max 0.220
_refine_diff_density_min -0.284
_refine_ls_extinction_method none
_refine_ls_goodness_of_fit_ref 1.013
_refine_ls_hydrogen_treatment constr
_refine_ls_matrix_type full
_refine_ls_number_parameters 271
_refine_ls_number_reflns 3649
_refine_ls_number_restraints 25
_refine_ls_restrained_S_all 1.021
_refine_ls_R_factor_all 0.1155
_refine_ls_R_factor_gt 0.0614
_refine_ls_shift/su_max 0.001
_refine_ls_shift/su_mean 0.001
_refine_ls_structure_factor_coef Fsqd
_refine_ls_weighting_details 'calc w=1/[\s^2^(Fo^2^)+(0.0901P)^2^+0.5204P] where P=(Fo^2^+2Fc^2^)/3'
_refine_ls_weighting_scheme calc
_refine_ls_wR_factor_gt 0.1622
_refine_ls_wR_factor_ref 0.2106
_reflns_number_gt 1948
_reflns_number_total 3649
_reflns_threshold_expression I>2\s(I)
_cod_data_source_file hb5839.cif
_cod_data_source_block I
_cod_original_sg_symbol_H-M 'P 21/c'
_cod_database_code 2230004
_cod_database_fobs_code 2230004

loop_
_symmetry_equiv_pos_as_xyz
'x, y, z'
'-x, y+1/2, -z+1/2'
'-x, -y, -z'
'x, -y-1/2, z-1/2'

loop_
_atom_site_type_symbol
_atom_site_label
_atom_site_fract_x
_atom_site_fract_y
_atom_site_fract_z
_atom_site_U_iso_or_equiv
_atom_site_adp_type
_atom_site_calc_flag
_atom_site_refinement_flags
_atom_site_occupancy
_atom_site_disorder_assembly
_atom_site_disorder_group
S S1 0.41365(9) 0.64167(12) 0.59283(6) 0.0914(4) Uani d . 1 . .
O O1 0.2058(2) 0.5972(4) 0.33847(18) 0.1069(9) Uani d . 1 . .
O O2 0.1940(3) 0.2554(4) 0.0798(2) 0.1410(13) Uani d . 1 . .
O O3 0.3315(3) 0.2306(4) -0.0052(3) 0.1351(13) Uani d . 1 . .
O O4 0.6723(3) 0.4548(4) 0.0872(2) 0.1237(11) Uani d . 1 . .
O O5 0.6733(2) 0.6067(4) 0.2004(2) 0.1140(10) Uani d . 1 . .
N N1 0.2226(2) 0.6699(3) 0.5124(2) 0.0864(9) Uani d D 1 . .
H H1 0.1881 0.6629 0.4598 0.104 Uiso calc PR 0.50 A 1
H H1' 0.1777 0.6614 0.4657 0.104 Uiso calc PR 0.50 A 2
N N2 0.3606(2) 0.5812(3) 0.42290(16) 0.0689(7) Uani d . 1 . .
H H2 0.4294 0.5564 0.4197 0.083 Uiso calc R 1 B .
N N3 0.2883(4) 0.2769(4) 0.0621(3) 0.0964(10) Uani d . 1 B .
N N4 0.6288(3) 0.5175(4) 0.1510(2) 0.0907(9) Uani d . 1 B .
C C1 0.1543(7) 0.7215(9) 0.5861(6) 0.074(3) Uani d PD 0.50 B 1
H H1A 0.1990 0.7735 0.6313 0.088 Uiso calc PR 0.50 B 1
C C2 0.0991(8) 0.5900(9) 0.6317(6) 0.084(3) Uani d PD 0.50 B 1
H H2A 0.1529 0.5203 0.6537 0.101 Uiso calc PR 0.50 B 1
H H2B 0.0520 0.5398 0.5885 0.101 Uiso calc PR 0.50 B 1
C C3 0.0323(6) 0.6513(8) 0.7122(4) 0.094(2) Uani d PD 0.50 B 1
H H3A -0.0055 0.5709 0.7420 0.113 Uiso calc PR 0.50 B 1
H H3B 0.0807 0.6964 0.7567 0.113 Uiso calc PR 0.50 B 1
C C4 -0.0488(6) 0.7647(9) 0.6791(5) 0.106(3) Uani d PD 0.50 B 1
H H4A -0.1009 0.7171 0.6389 0.127 Uiso calc PR 0.50 B 1
H H4B -0.0879 0.8040 0.7309 0.127 Uiso calc PR 0.50 B 1
C C5 0.0049(6) 0.8899(8) 0.6289(5) 0.098(3) Uani d PD 0.50 B 1
H H5A 0.0532 0.9427 0.6700 0.117 Uiso calc PR 0.50 B 1
H H5B -0.0496 0.9586 0.6069 0.117 Uiso calc PR 0.50 B 1
C C6 0.0701(8) 0.8278(11) 0.5471(5) 0.091(3) Uani d PD 0.50 B 1
H H6A 0.0222 0.7764 0.5051 0.109 Uiso calc PR 0.50 B 1
H H6B 0.1054 0.9075 0.5146 0.109 Uiso calc PR 0.50 B 1
C C1' 0.1883(7) 0.7287(12) 0.6020(6) 0.121(6) Uani d PD 0.50 B 2
H H1B 0.2530 0.7692 0.6321 0.145 Uiso calc PR 0.50 B 2
C C2' 0.1393(7) 0.6133(12) 0.6672(7) 0.101(4) Uani d PD 0.50 B 2
H H2C 0.1891 0.5312 0.6747 0.121 Uiso calc PR 0.50 B 2
H H2D 0.1277 0.6576 0.7267 0.121 Uiso calc PR 0.50 B 2
C C3' 0.0326(8) 0.5580(10) 0.6290(9) 0.149(6) Uani d PD 0.50 B 2
H H3C 0.0025 0.4846 0.6699 0.179 Uiso calc PR 0.50 B 2
H H3D 0.0448 0.5112 0.5704 0.179 Uiso calc PR 0.50 B 2
C C4' -0.0484(6) 0.6857(12) 0.6172(9) 0.146(5) Uani d PD 0.50 B 2
H H4C -0.0635 0.7300 0.6760 0.175 Uiso calc PR 0.50 B 2
H H4D -0.1159 0.6487 0.5917 0.175 Uiso calc PR 0.50 B 2
C C5' 0.0006(8) 0.8018(12) 0.5529(10) 0.150(5) Uani d PD 0.50 B 2
H H5C 0.0107 0.7586 0.4930 0.180 Uiso calc PR 0.50 B 2
H H5D -0.0492 0.8842 0.5467 0.180 Uiso calc PR 0.50 B 2
C C6' 0.1077(7) 0.8568(10) 0.5890(8) 0.106(3) Uani d PD 0.50 B 2
H H6C 0.0968 0.9063 0.6469 0.127 Uiso calc PR 0.50 B 2
H H6D 0.1376 0.9281 0.5466 0.127 Uiso calc PR 0.50 B 2
C C7 0.3244(3) 0.6318(3) 0.5079(2) 0.0695(8) Uani d . 1 B .
C C8 0.3013(3) 0.5664(4) 0.3450(2) 0.0755(9) Uani d . 1 B .
C C9 0.3604(3) 0.5071(4) 0.2637(2) 0.0701(8) Uani d . 1 . .
C C10 0.3015(3) 0.4227(4) 0.2026(2) 0.0757(9) Uani d . 1 B .
H H10 0.2288 0.4025 0.2131 0.091 Uiso calc R 1 . .
C C11 0.3514(3) 0.3689(3) 0.1262(2) 0.0753(9) Uani d . 1 . .
C C12 0.4585(3) 0.3965(3) 0.1073(2) 0.0751(9) Uani d . 1 B .
H H12 0.4916 0.3582 0.0556 0.090 Uiso calc R 1 . .
C C13 0.5142(3) 0.4833(3) 0.1684(2) 0.0700(8) Uani d . 1 . .
C C14 0.4681(3) 0.5400(3) 0.2462(2) 0.0691(8) Uani d . 1 B .
H H14 0.5082 0.5988 0.2860 0.083 Uiso calc R 1 . .

loop_
_atom_site_aniso_label
_atom_site_aniso_U_11
_atom_site_aniso_U_22
_atom_site_aniso_U_33
_atom_site_aniso_U_12
_atom_site_aniso_U_13
_atom_site_aniso_U_23
S1 0.0966(7) 0.1080(8) 0.0695(5) 0.0228(6) 0.0037(5) -0.0177(5)
O1 0.0737(17) 0.145(3) 0.1016(18) 0.0229(17) -0.0108(14) -0.0007(17)
O2 0.127(3) 0.161(3) 0.135(3) -0.052(3) -0.019(2) -0.027(2)
O3 0.144(3) 0.126(3) 0.136(3) -0.003(2) -0.014(2) -0.066(2)
O4 0.117(2) 0.121(2) 0.134(2) -0.0209(19) 0.045(2) -0.043(2)
O5 0.108(2) 0.131(2) 0.1037(19) -0.0431(19) 0.0195(17) -0.0334(18)
N1 0.0751(18) 0.095(2) 0.0897(19) 0.0212(16) 0.0215(15) 0.0104(16)
N2 0.0680(15) 0.0767(16) 0.0620(14) 0.0098(13) 0.0057(12) 0.0030(12)
N3 0.111(3) 0.080(2) 0.098(2) -0.012(2) -0.019(2) -0.0087(18)
N4 0.102(2) 0.086(2) 0.0843(19) -0.0157(19) 0.0192(18) -0.0099(17)
C1 0.058(5) 0.071(6) 0.093(5) 0.015(4) 0.026(4) 0.001(4)
C2 0.097(8) 0.077(5) 0.078(6) 0.007(6) 0.011(6) -0.005(5)
C3 0.115(6) 0.100(5) 0.069(4) -0.024(5) 0.029(4) -0.017(4)
C4 0.085(5) 0.131(8) 0.103(6) -0.007(5) 0.020(5) -0.071(6)
C5 0.085(5) 0.095(6) 0.114(6) 0.018(4) 0.022(5) -0.037(5)
C6 0.070(6) 0.099(7) 0.103(7) 0.023(6) -0.007(5) -0.006(5)
C1' 0.088(8) 0.119(11) 0.157(11) 0.041(7) 0.051(7) 0.032(8)
C2' 0.087(7) 0.128(8) 0.087(7) -0.004(6) 0.009(5) 0.007(6)
C3' 0.106(8) 0.160(12) 0.180(12) -0.038(8) -0.043(8) 0.069(10)
C4' 0.071(5) 0.162(10) 0.203(13) -0.001(7) -0.014(7) 0.077(10)
C5' 0.099(8) 0.124(9) 0.227(15) -0.010(8) -0.057(9) 0.049(10)
C6' 0.090(7) 0.092(7) 0.136(9) 0.007(5) -0.004(6) 0.000(6)
C7 0.076(2) 0.0639(18) 0.0689(18) 0.0095(16) 0.0127(16) 0.0061(14)
C8 0.077(2) 0.076(2) 0.073(2) 0.0066(18) -0.0027(17) 0.0090(16)
C9 0.083(2) 0.0665(18) 0.0607(16) 0.0028(17) -0.0076(15) 0.0113(15)
C10 0.078(2) 0.0711(19) 0.077(2) -0.0019(17) -0.0112(17) 0.0110(17)
C11 0.096(3) 0.0574(18) 0.0726(19) -0.0027(18) -0.0183(18) 0.0045(15)
C12 0.102(3) 0.0593(18) 0.0641(18) 0.0011(18) -0.0014(18) 0.0019(15)
C13 0.083(2) 0.0607(17) 0.0665(18) -0.0054(16) -0.0008(16) 0.0053(15)
C14 0.084(2) 0.0631(18) 0.0598(16) -0.0052(16) -0.0035(16) 0.0051(14)

loop_
_atom_type_symbol
_atom_type_description
_atom_type_scat_dispersion_real
_atom_type_scat_dispersion_imag
_atom_type_scat_source
C C 0.0033 0.0016 'International Tables Vol C Tables 4.2.6.8 and 6.1.1.4'
H H 0.0000 0.0000 'International Tables Vol C Tables 4.2.6.8 and 6.1.1.4'
N N 0.0061 0.0033 'International Tables Vol C Tables 4.2.6.8 and 6.1.1.4'
O O 0.0106 0.0060 'International Tables Vol C Tables 4.2.6.8 and 6.1.1.4'
S S 0.1246 0.1234 'International Tables Vol C Tables 4.2.6.8 and 6.1.1.4'

loop_
_geom_angle_atom_site_label_1
_geom_angle_atom_site_label_2
_geom_angle_atom_site_label_3
_geom_angle_site_symmetry_1
_geom_angle_site_symmetry_3
_geom_angle
_geom_angle_publ_flag
C7 N1 C1 . . 133.3(5) ?
C7 N1 C1' . . 114.9(5) ?
C7 N1 H1 . . 113.3 ?
C1 N1 H1 . . 113.3 ?
C7 N1 H1' . . 122.6 ?
C1' N1 H1' . . 122.6 ?
C8 N2 C7 . . 127.2(3) ?
C8 N2 H2 . . 116.4 ?
C7 N2 H2 . . 116.4 ?
O3 N3 O2 . . 123.5(4) ?
O3 N3 C11 . . 119.1(4) ?
O2 N3 C11 . . 117.4(4) ?
O5 N4 O4 . . 124.5(3) ?
O5 N4 C13 . . 117.9(3) ?
O4 N4 C13 . . 117.6(3) ?
N1 C1 C6 . . 108.7(6) ?
N1 C1 C2 . . 109.8(6) ?
C6 C1 C2 . . 110.6(7) ?
N1 C1 H1A . . 109.3 ?
C6 C1 H1A . . 109.3 ?
C2 C1 H1A . . 109.3 ?
C1 C2 C3 . . 107.2(5) ?
C1 C2 H2A . . 110.3 ?
C3 C2 H2A . . 110.3 ?
C1 C2 H2B . . 110.3 ?
C3 C2 H2B . . 110.3 ?
H2A C2 H2B . . 108.5 ?
C4 C3 C2 . . 110.7(5) ?
C4 C3 H3A . . 109.5 ?
C2 C3 H3A . . 109.5 ?
C4 C3 H3B . . 109.5 ?
C2 C3 H3B . . 109.5 ?
H3A C3 H3B . . 108.1 ?
C5 C4 C3 . . 112.0(6) ?
C5 C4 H4A . . 109.2 ?
C3 C4 H4A . . 109.2 ?
C5 C4 H4B . . 109.2 ?
C3 C4 H4B . . 109.2 ?
H4A C4 H4B . . 107.9 ?
C4 C5 C6 . . 109.7(6) ?
C4 C5 H5A . . 109.7 ?
C6 C5 H5A . . 109.7 ?
C4 C5 H5B . . 109.7 ?
C6 C5 H5B . . 109.7 ?
H5A C5 H5B . . 108.2 ?
C1 C6 C5 . . 107.1(5) ?
C1 C6 H6A . . 110.3 ?
C5 C6 H6A . . 110.3 ?
C1 C6 H6B . . 110.3 ?
C5 C6 H6B . . 110.3 ?
H6A C6 H6B . . 108.5 ?
N1 C1' C6' . . 110.4(8) ?
N1 C1' C2' . . 115.0(8) ?
C6' C1' C2' . . 109.4(6) ?
N1 C1' H1B . . 107.3 ?
C6' C1' H1B . . 107.3 ?
C2' C1' H1B . . 107.3 ?
C3' C2' C1' . . 109.8(7) ?
C3' C2' H2C . . 109.7 ?
C1' C2' H2C . . 109.7 ?
C3' C2' H2D . . 109.7 ?
C1' C2' H2D . . 109.7 ?
H2C C2' H2D . . 108.2 ?
C2' C3' C4' . . 110.9(7) ?
C2' C3' H3C . . 109.5 ?
C4' C3' H3C . . 109.5 ?
C2' C3' H3D . . 109.5 ?
C4' C3' H3D . . 109.5 ?
H3C C3' H3D . . 108.1 ?
C3' C4' C5' . . 109.0(7) ?
C3' C4' H4C . . 109.9 ?
C5' C4' H4C . . 109.9 ?
C3' C4' H4D . . 109.9 ?
C5' C4' H4D . . 109.9 ?
H4C C4' H4D . . 108.3 ?
C6' C5' C4' . . 111.1(7) ?
C6' C5' H5C . . 109.4 ?
C4' C5' H5C . . 109.4 ?
C6' C5' H5D . . 109.4 ?
C4' C5' H5D . . 109.4 ?
H5C C5' H5D . . 108.0 ?
C5' C6' C1' . . 111.1(7) ?
C5' C6' H6C . . 109.4 ?
C1' C6' H6C . . 109.4 ?
C5' C6' H6D . . 109.4 ?
C1' C6' H6D . . 109.4 ?
H6C C6' H6D . . 108.0 ?
N1 C7 N2 . . 116.4(3) ?
N1 C7 S1 . . 125.6(3) ?
N2 C7 S1 . . 118.0(2) ?
O1 C8 N2 . . 124.1(3) ?
O1 C8 C9 . . 119.7(3) ?
N2 C8 C9 . . 116.2(3) ?
C10 C9 C14 . . 120.0(3) ?
C10 C9 C8 . . 117.2(3) ?
C14 C9 C8 . . 122.8(3) ?
C11 C10 C9 . . 119.2(3) ?
C11 C10 H10 . . 120.4 ?
C9 C10 H10 . . 120.4 ?
C10 C11 C12 . . 122.6(3) ?
C10 C11 N3 . . 118.8(4) ?
C12 C11 N3 . . 118.6(3) ?
C13 C12 C11 . . 116.7(3) ?
C13 C12 H12 . . 121.6 ?
C11 C12 H12 . . 121.6 ?
C12 C13 C14 . . 123.1(3) ?
C12 C13 N4 . . 119.0(3) ?
C14 C13 N4 . . 117.9(3) ?
C13 C14 C9 . . 118.3(3) ?
C13 C14 H14 . . 120.8 ?
C9 C14 H14 . . 120.8 ?

loop_
_geom_bond_atom_site_label_1
_geom_bond_atom_site_label_2
_geom_bond_site_symmetry_2
_geom_bond_distance
_geom_bond_publ_flag
S1 C7 . 1.659(4) ?
O1 C8 . 1.215(4) ?
O2 N3 . 1.210(5) ?
O3 N3 . 1.200(4) ?
O4 N4 . 1.221(4) ?
O5 N4 . 1.213(4) ?
N1 C7 . 1.305(4) ?
N1 C1 . 1.452(6) ?
N1 C1' . 1.481(8) ?
N1 H1 . 0.8800 ?
N1 H1' . 0.8800 ?
N2 C8 . 1.358(4) ?
N2 C7 . 1.402(4) ?
N2 H2 . 0.8800 ?
N3 C11 . 1.474(5) ?
N4 C13 . 1.471(5) ?
C1 C6 . 1.524(8) ?
C1 C2 . 1.527(8) ?
C1 H1A . 0.9800 ?
C2 C3 . 1.547(7) ?
C2 H2A . 0.9700 ?
C2 H2B . 0.9700 ?
C3 C4 . 1.511(8) ?
C3 H3A . 0.9700 ?
C3 H3B . 0.9700 ?
C4 C5 . 1.507(7) ?
C4 H4A . 0.9700 ?
C4 H4B . 0.9700 ?
C5 C6 . 1.552(8) ?
C5 H5A . 0.9700 ?
C5 H5B . 0.9700 ?
C6 H6A . 0.9700 ?
C6 H6B . 0.9700 ?
C1' C6' . 1.539(8) ?
C1' C2' . 1.542(8) ?
C1' H1B . 0.9800 ?
C2' C3' . 1.512(8) ?
C2' H2C . 0.9700 ?
C2' H2D . 0.9700 ?
C3' C4' . 1.537(9) ?
C3' H3C . 0.9700 ?
C3' H3D . 0.9700 ?
C4' C5' . 1.537(8) ?
C4' H4C . 0.9700 ?
C4' H4D . 0.9700 ?
C5' C6' . 1.505(8) ?
C5' H5C . 0.9700 ?
C5' H5D . 0.9700 ?
C6' H6C . 0.9700 ?
C6' H6D . 0.9700 ?
C8 C9 . 1.501(5) ?
C9 C10 . 1.380(5) ?
C9 C14 . 1.388(4) ?
C10 C11 . 1.370(5) ?
C10 H10 . 0.9300 ?
C11 C12 . 1.375(5) ?
C12 C13 . 1.372(5) ?
C12 H12 . 0.9300 ?
C13 C14 . 1.376(4) ?
C14 H14 . 0.9300 ?

loop_
_geom_hbond_atom_site_label_D
_geom_hbond_atom_site_label_H
_geom_hbond_atom_site_label_A
_geom_hbond_site_symmetry_A
_geom_hbond_distance_DH
_geom_hbond_distance_HA
_geom_hbond_distance_DA
_geom_hbond_angle_DHA
N1 H1 O1 . 0.88 1.89 2.639(4) 142
N1 H1' O1 . 0.88 1.99 2.639(4) 130
N2 H2 S1 3_666 0.88 2.65 3.449(3) 152

loop_
_geom_torsion_atom_site_label_1
_geom_torsion_atom_site_label_2
_geom_torsion_atom_site_label_3
_geom_torsion_atom_site_label_4
_geom_torsion_site_symmetry_1
_geom_torsion_site_symmetry_2
_geom_torsion_site_symmetry_3
_geom_torsion_site_symmetry_4
_geom_torsion
_geom_torsion_publ_flag
C7 N1 C1 C6 . . . . 147.6(6) ?
C1' N1 C1 C6 . . . . 134(2) ?
C7 N1 C1 C2 . . . . -91.4(9) ?
C1' N1 C1 C2 . . . . -105(2) ?
N1 C1 C2 C3 . . . . 177.3(7) ?
C6 C1 C2 C3 . . . . -62.8(10) ?
C1 C2 C3 C4 . . . . 57.7(10) ?
C2 C3 C4 C5 . . . . -56.9(9) ?
C3 C4 C5 C6 . . . . 57.5(9) ?
N1 C1 C6 C5 . . . . -175.5(8) ?
C2 C1 C6 C5 . . . . 63.9(10) ?
C4 C5 C6 C1 . . . . -59.6(10) ?
C7 N1 C1' C6' . . . . 141.7(5) ?
C1 N1 C1' C6' . . . . -49.4(18) ?
C7 N1 C1' C2' . . . . -94.0(7) ?
C1 N1 C1' C2' . . . . 74.9(19) ?
N1 C1' C2' C3' . . . . -66.7(10) ?
C6' C1' C2' C3' . . . . 58.1(11) ?
C1' C2' C3' C4' . . . . -59.8(12) ?
C2' C3' C4' C5' . . . . 58.6(13) ?
C3' C4' C5' C6' . . . . -57.3(14) ?
C4' C5' C6' C1' . . . . 57.8(13) ?
N1 C1' C6' C5' . . . . 69.9(10) ?
C2' C1' C6' C5' . . . . -57.5(11) ?
C1 N1 C7 N2 . . . . 177.5(5) ?
C1' N1 C7 N2 . . . . -177.5(5) ?
C1 N1 C7 S1 . . . . -3.8(7) ?
C1' N1 C7 S1 . . . . 1.1(6) ?
C8 N2 C7 N1 . . . . -0.6(5) ?
C8 N2 C7 S1 . . . . -179.3(3) ?
C7 N2 C8 O1 . . . . 0.6(6) ?
C7 N2 C8 C9 . . . . -179.1(3) ?
O1 C8 C9 C10 . . . . -31.7(5) ?
N2 C8 C9 C10 . . . . 148.0(3) ?
O1 C8 C9 C14 . . . . 145.0(4) ?
N2 C8 C9 C14 . . . . -35.3(4) ?
C14 C9 C10 C11 . . . . 1.7(5) ?
C8 C9 C10 C11 . . . . 178.6(3) ?
C9 C10 C11 C12 . . . . -0.5(5) ?
C9 C10 C11 N3 . . . . 179.1(3) ?
O3 N3 C11 C10 . . . . 179.4(4) ?
O2 N3 C11 C10 . . . . 1.2(5) ?
O3 N3 C11 C12 . . . . -1.1(5) ?
O2 N3 C11 C12 . . . . -179.3(4) ?
C10 C11 C12 C13 . . . . -0.8(5) ?
N3 C11 C12 C13 . . . . 179.6(3) ?
C11 C12 C13 C14 . . . . 0.9(5) ?
C11 C12 C13 N4 . . . . -179.4(3) ?
O5 N4 C13 C12 . . . . 172.3(3) ?
O4 N4 C13 C12 . . . . -7.0(5) ?
O5 N4 C13 C14 . . . . -8.0(5) ?
O4 N4 C13 C14 . . . . 172.6(3) ?
C12 C13 C14 C9 . . . . 0.3(5) ?
N4 C13 C14 C9 . . . . -179.4(3) ?
C10 C9 C14 C13 . . . . -1.6(5) ?
C8 C9 C14 C13 . . . . -178.3(3) ?
